data_8102811
loop_
_publ_author_name
'Jing Jiang'
'Ming-Jin Xie'
'Qiao-Wen Chang'
'Jia-Lin Chen'
'Xiao-Tian Xie'
'Qing-Song Ye'
'Xi-Zhu Chen'
'Yao Yu'
'Wei-Ping Liu'

_publ_section_title
;
 Crystal structure of
 bis(acetylacetonato-k2O,O')-(diacetylmethanido-kC)-(dimethylsulfoxide-S)iridium(III),
 Ir(C5H7O2)3(C2H6SO)
;
_journal_issue 3
_journal_name_full 'Zeitschrift f\"ur Kristallographie - New Crystal Structures'
_journal_page_first 575
_journal_volume 225
_journal_year 2010
_chemical_formula_sum 'C34 H54 Ir2 O14 S2'
_chemical_formula_weight 1135.29
_chemical_name_systematic
; 
bis(acetylacetonato-2-O,O')dimethylsulfoxide
(diacetylmethanido-\kC)iridium(III) ,Ir(C~5~H~7~0~2~)~3~(C~2~H~6~SO) 
;
_space_group_IT_number 2
_symmetry_cell_setting triclinic
_symmetry_space_group_name_Hall '-P 1'
_symmetry_space_group_name_H-M 'P -1'
_atom_sites_solution_hydrogens geom
_atom_sites_solution_primary direct
_atom_sites_solution_secondary difmap
_audit_creation_method SHELXL-97
_cell_angle_alpha 94.2030(10)
_cell_angle_beta 101.8010(10)
_cell_angle_gamma 111.2740(10)
_cell_formula_units_Z 1
_cell_length_a 7.9964(7)
_cell_length_b 9.0166(7)
_cell_length_c 15.9395(13)
_cell_measurement_reflns_used 4458
_cell_measurement_temperature 293(2)
_cell_measurement_theta_max 27.93
_cell_measurement_theta_min 2.46
_cell_volume 1034.50(15)
_computing_cell_refinement 'Bruker apex II'
_computing_data_collection 'Bruker apex II'
_computing_data_reduction 'Bruker SAINT'
_computing_molecular_graphics 'Bruker SHELXTL'
_computing_publication_material 'Bruker SHELXTL'
_computing_structure_refinement 'SHELXL-97 (Sheldrick, 1997)'
_computing_structure_solution 'SHELXS-97 (Sheldrick, 1990)'
_diffrn_ambient_temperature 293(2)
_diffrn_measured_fraction_theta_full 0.985
_diffrn_measured_fraction_theta_max 0.985
_diffrn_measurement_device_type 'CCD area detector'
_diffrn_measurement_method 'phi and omega scans'
_diffrn_radiation_monochromator graphite
_diffrn_radiation_source 'fine-focus sealed tube'
_diffrn_radiation_type MoK\a
_diffrn_radiation_wavelength 0.71073
_diffrn_reflns_av_R_equivalents 0.0192
_diffrn_reflns_av_sigmaI/netI 0.0308
_diffrn_reflns_limit_h_max 9
_diffrn_reflns_limit_h_min -9
_diffrn_reflns_limit_k_max 10
_diffrn_reflns_limit_k_min -10
_diffrn_reflns_limit_l_max 18
_diffrn_reflns_limit_l_min -18
_diffrn_reflns_number 6086
_diffrn_reflns_theta_full 25.00
_diffrn_reflns_theta_max 25.00
_diffrn_reflns_theta_min 2.46
_exptl_absorpt_coefficient_mu 6.587
_exptl_absorpt_correction_T_max 0.3675
_exptl_absorpt_correction_T_min 0.2693
_exptl_absorpt_correction_type multi-scan
_exptl_absorpt_process_details sadabs
_exptl_crystal_colour yellow
_exptl_crystal_density_diffrn 1.822
_exptl_crystal_density_method 'not measured'
_exptl_crystal_description block
_exptl_crystal_F_000 556
_exptl_crystal_size_max 0.27
_exptl_crystal_size_mid 0.23
_exptl_crystal_size_min 0.19
_refine_diff_density_max 0.824
_refine_diff_density_min -1.050
_refine_diff_density_rms 0.141
_refine_ls_extinction_method none
_refine_ls_goodness_of_fit_ref 1.167
_refine_ls_hydrogen_treatment constr
_refine_ls_matrix_type full
_refine_ls_number_parameters 235
_refine_ls_number_reflns 3379
_refine_ls_number_restraints 0
_refine_ls_restrained_S_all 1.167
_refine_ls_R_factor_all 0.0258
_refine_ls_R_factor_gt 0.0229
_refine_ls_shift/su_max 0.001
_refine_ls_shift/su_mean 0.000
_refine_ls_structure_factor_coef Fsqd
_refine_ls_weighting_details 'calc w=1/[\s^2^(Fo^2^)+(0.0394P)^2^+2.1854P] where P=(Fo^2^+2Fc^2^)/3'
_refine_ls_weighting_scheme calc
_refine_ls_wR_factor_gt 0.0636
_refine_ls_wR_factor_ref 0.0782
_reflns_number_gt 3166
_reflns_number_total 3379
_reflns_threshold_expression >2sigma(I)
_cod_data_source_file 1267-3131.cff
_cod_data_source_block 100514a
_cod_depositor_comments
;
The following automatic conversions were performed:
'_symmetry_cell_setting' value 'Triclinic' changed to 'triclinic'
according to '/home/saulius/struct/CIF-dictionaries/cif_core.dic'
dictionary named 'cif_core.dic' version 2.4.1 from 2010-06-29.

Automatic conversion script
Id: cif_fix_enum 1555 2011-01-17 13:19:09Z saulius 
;
_cod_original_sg_symbol_H-M P-1
_cod_database_code 8102811

loop_
_symmetry_equiv_pos_as_xyz
'x, y, z'
'-x, -y, -z'

loop_
_atom_site_label
_atom_site_type_symbol
_atom_site_fract_x
_atom_site_fract_y
_atom_site_fract_z
_atom_site_U_iso_or_equiv
_atom_site_adp_type
_atom_site_occupancy
_atom_site_symmetry_multiplicity
_atom_site_calc_flag
_atom_site_refinement_flags
_atom_site_disorder_assembly
_atom_site_disorder_group
Ir1 Ir 0.42217(3) 0.72105(2) 0.229535(13) 0.02581(10) Uani 1 1 d . . .
S1 S 0.4747(2) 0.88777(19) 0.12639(10) 0.0336(3) Uani 1 1 d . . .
O1 O 0.2149(6) 0.5479(5) 0.1391(3) 0.0358(10) Uani 1 1 d . . .
O2 O 0.6258(6) 0.6532(5) 0.2052(3) 0.0316(9) Uani 1 1 d . . .
O3 O 0.6280(6) 0.8908(5) 0.3212(3) 0.0347(10) Uani 1 1 d . . .
O4 O 0.2224(6) 0.7932(5) 0.2543(3) 0.0335(9) Uani 1 1 d . . .
O5 O 0.4624(9) 0.6908(7) 0.4611(3) 0.0617(15) Uani 1 1 d . . .
O6 O 0.0887(9) 0.3269(8) 0.2644(4) 0.0768(19) Uani 1 1 d . . .
O7 O 0.4304(9) 0.8059(6) 0.0369(3) 0.0556(14) Uani 1 1 d . . .
C1 C 0.2454(10) 0.4405(8) 0.0939(4) 0.0382(15) Uani 1 1 d . . .
C2 C 0.0715(11) 0.3111(10) 0.0382(5) 0.056(2) Uani 1 1 d . . .
H2A H -0.0010 0.3568 0.0013 0.067 Uiso 1 1 d R . .
H2B H 0.1176 0.2831 -0.0091 0.067 Uiso 1 1 d R . .
H2C H -0.0006 0.2185 0.0598 0.067 Uiso 1 1 d R . .
C3 C 0.4157(10) 0.4320(8) 0.0958(4) 0.0362(15) Uani 1 1 d . . .
H3 H 0.4138 0.3493 0.0566 0.043 Uiso 1 1 calc R . .
C4 C 0.5885(9) 0.5301(7) 0.1482(4) 0.0321(14) Uani 1 1 d . . .
C5 C 0.7565(11) 0.4955(10) 0.1404(5) 0.0500(19) Uani 1 1 d . . .
H5A H 0.7812 0.4313 0.1830 0.060 Uiso 1 1 d R . .
H5B H 0.7345 0.4381 0.0835 0.060 Uiso 1 1 d R . .
H5C H 0.8419 0.6009 0.1372 0.060 Uiso 1 1 d R . .
C6 C 0.6025(10) 0.9970(8) 0.3693(4) 0.0386(15) Uani 1 1 d . . .
C7 C 0.7718(12) 1.1097(11) 0.4343(5) 0.061(2) Uani 1 1 d . . .
H7A H 0.7907 1.2214 0.4464 0.073 Uiso 1 1 d R . .
H7B H 0.8015 1.0799 0.4904 0.073 Uiso 1 1 d R . .
H7C H 0.8797 1.1215 0.4136 0.073 Uiso 1 1 d R . .
C8 C 0.4350(10) 1.0147(9) 0.3642(5) 0.0434(16) Uani 1 1 d . . .
H8 H 0.4396 1.1021 0.4008 0.052 Uiso 1 1 calc R . .
C9 C 0.2606(10) 0.9171(8) 0.3109(4) 0.0364(15) Uani 1 1 d . . .
C10 C 0.0953(12) 0.9580(11) 0.3170(6) 0.060(2) Uani 1 1 d . . .
H10A H -0.0148 0.8856 0.2753 0.072 Uiso 1 1 d R . .
H10B H 0.1094 0.9914 0.3775 0.072 Uiso 1 1 d R . .
H10C H 0.1118 1.0484 0.2866 0.072 Uiso 1 1 d R . .
C11 C 0.3775(9) 0.5437(8) 0.3167(4) 0.0354(14) Uani 1 1 d . . .
H11 H 0.4205 0.4623 0.2958 0.042 Uiso 1 1 calc R . .
C12 C 0.1758(11) 0.4569(9) 0.3131(5) 0.0493(19) Uani 1 1 d . . .
C13 C 0.0790(12) 0.5234(12) 0.3652(6) 0.066(2) Uani 1 1 d . . .
H13A H -0.0385 0.4464 0.3688 0.079 Uiso 1 1 d R . .
H13B H 0.1421 0.5659 0.4251 0.079 Uiso 1 1 d R . .
H13C H 0.0511 0.6104 0.3434 0.079 Uiso 1 1 d R . .
C14 C 0.5017(10) 0.6238(9) 0.4045(5) 0.0426(16) Uani 1 1 d . . .
C15 C 0.6940(13) 0.6235(13) 0.4208(6) 0.076(3) Uani 1 1 d . . .
H15A H 0.7509 0.6629 0.3750 0.091 Uiso 1 1 d R . .
H15B H 0.7565 0.6599 0.4811 0.091 Uiso 1 1 d R . .
H15C H 0.6875 0.5155 0.4231 0.091 Uiso 1 1 d R . .
C16 C 0.3533(15) 1.0192(11) 0.1214(6) 0.070(3) Uani 1 1 d . . .
H16A H 0.2278 0.9841 0.1266 0.084 Uiso 1 1 d R . .
H16B H 0.4350 1.0964 0.1714 0.084 Uiso 1 1 d R . .
H16C H 0.3823 1.0875 0.0786 0.084 Uiso 1 1 d R . .
C17 C 0.7062(13) 1.0273(13) 0.1540(6) 0.088(4) Uani 1 1 d . . .
H17A H 0.7275 1.0949 0.1103 0.105 Uiso 1 1 d R . .
H17C H 0.7710 0.9565 0.1518 0.105 Uiso 1 1 d R . .
H17B H 0.7503 1.0933 0.2102 0.105 Uiso 1 1 d R . .

loop_
_atom_site_aniso_label
_atom_site_aniso_U_11
_atom_site_aniso_U_22
_atom_site_aniso_U_33
_atom_site_aniso_U_23
_atom_site_aniso_U_13
_atom_site_aniso_U_12
Ir1 0.02673(15) 0.02390(15) 0.02536(14) 0.00247(9) 0.00623(9) 0.00858(11)
S1 0.0358(9) 0.0288(8) 0.0303(8) 0.0045(6) 0.0048(6) 0.0078(7)
O1 0.030(2) 0.032(2) 0.039(2) -0.0023(19) 0.0033(19) 0.009(2)
O2 0.033(2) 0.030(2) 0.031(2) 0.0052(18) 0.0110(18) 0.010(2)
O3 0.033(2) 0.033(2) 0.034(2) -0.0028(19) 0.0058(18) 0.010(2)
O4 0.031(2) 0.035(2) 0.036(2) 0.0042(19) 0.0091(18) 0.014(2)
O5 0.076(4) 0.063(4) 0.039(3) 0.002(3) 0.019(3) 0.018(3)
O6 0.080(5) 0.047(3) 0.071(4) 0.012(3) 0.013(3) -0.011(3)
O7 0.085(4) 0.049(3) 0.032(3) 0.013(2) 0.024(3) 0.018(3)
C1 0.037(4) 0.030(3) 0.041(4) 0.003(3) 0.005(3) 0.009(3)
C2 0.038(4) 0.046(5) 0.061(5) -0.023(4) -0.001(3) 0.004(4)
C3 0.048(4) 0.028(3) 0.032(3) 0.006(3) 0.015(3) 0.012(3)
C4 0.046(4) 0.030(3) 0.029(3) 0.013(3) 0.019(3) 0.018(3)
C5 0.050(5) 0.050(5) 0.055(4) -0.007(4) 0.012(4) 0.028(4)
C6 0.036(4) 0.039(4) 0.033(3) 0.000(3) 0.007(3) 0.008(3)
C7 0.056(5) 0.058(5) 0.046(4) -0.023(4) 0.001(4) 0.010(4)
C8 0.046(4) 0.043(4) 0.040(4) 0.002(3) 0.012(3) 0.017(4)
C9 0.046(4) 0.044(4) 0.032(3) 0.013(3) 0.018(3) 0.026(3)
C10 0.054(5) 0.069(6) 0.070(5) 0.001(4) 0.015(4) 0.041(5)
C11 0.045(4) 0.031(3) 0.036(3) 0.011(3) 0.016(3) 0.018(3)
C12 0.055(5) 0.045(4) 0.038(4) 0.024(3) 0.012(3) 0.004(4)
C13 0.043(5) 0.090(7) 0.071(6) 0.030(5) 0.022(4) 0.025(5)
C14 0.044(4) 0.050(4) 0.039(4) 0.023(3) 0.013(3) 0.020(4)
C15 0.057(6) 0.100(8) 0.074(6) 0.039(6) 0.006(5) 0.034(6)
C16 0.118(8) 0.071(6) 0.069(6) 0.046(5) 0.056(6) 0.068(6)
C17 0.059(6) 0.089(7) 0.065(6) 0.043(5) 0.001(5) -0.027(5)

loop_
_atom_type_symbol
_atom_type_description
_atom_type_scat_dispersion_real
_atom_type_scat_dispersion_imag
_atom_type_scat_source
C C 0.0033 0.0016 'International Tables Vol C Tables 4.2.6.8 and 6.1.1.4'
H H 0.0000 0.0000 'International Tables Vol C Tables 4.2.6.8 and 6.1.1.4'
Ir Ir -1.4442 7.9887 'International Tables Vol C Tables 4.2.6.8 and 6.1.1.4'
O O 0.0106 0.0060 'International Tables Vol C Tables 4.2.6.8 and 6.1.1.4'
S S 0.1246 0.1234 'International Tables Vol C Tables 4.2.6.8 and 6.1.1.4'

loop_
_geom_angle_atom_site_label_1
_geom_angle_atom_site_label_2
_geom_angle_atom_site_label_3
_geom_angle
_geom_angle_site_symmetry_1
_geom_angle_site_symmetry_3
_geom_angle_publ_flag
O3 Ir1 O1 178.95(16) . . ?
O3 Ir1 O4 94.59(17) . . ?
O1 Ir1 O4 85.45(18) . . ?
O3 Ir1 O2 84.52(17) . . ?
O1 Ir1 O2 95.45(17) . . ?
O4 Ir1 O2 178.90(15) . . ?
O3 Ir1 C11 92.6(2) . . ?
O1 Ir1 C11 86.4(2) . . ?
O4 Ir1 C11 93.9(2) . . ?
O2 Ir1 C11 86.8(2) . . ?
O3 Ir1 S1 91.11(13) . . ?
O1 Ir1 S1 89.94(13) . . ?
O4 Ir1 S1 91.31(13) . . ?
O2 Ir1 S1 88.06(12) . . ?
C11 Ir1 S1 173.33(17) . . ?
O7 S1 C17 108.7(4) . . ?
O7 S1 C16 105.4(4) . . ?
C17 S1 C16 101.2(6) . . ?
O7 S1 Ir1 115.6(2) . . ?
C17 S1 Ir1 110.6(3) . . ?
C16 S1 Ir1 114.2(3) . . ?
C1 O1 Ir1 121.2(4) . . ?
C4 O2 Ir1 121.0(4) . . ?
C6 O3 Ir1 123.0(4) . . ?
C9 O4 Ir1 121.7(4) . . ?
O1 C1 C3 126.8(6) . . ?
O1 C1 C2 113.2(6) . . ?
C3 C1 C2 120.0(6) . . ?
C1 C2 H2A 110.9 . . ?
C1 C2 H2B 100.1 . . ?
H2A C2 H2B 90.9 . . ?
C1 C2 H2C 122.5 . . ?
H2A C2 H2C 114.1 . . ?
H2B C2 H2C 112.8 . . ?
C4 C3 C1 128.7(6) . . ?
C4 C3 H3 115.7 . . ?
C1 C3 H3 115.6 . . ?
O2 C4 C3 126.8(6) . . ?
O2 C4 C5 113.6(6) . . ?
C3 C4 C5 119.6(6) . . ?
C4 C5 H5A 109.9 . . ?
C4 C5 H5B 109.7 . . ?
H5A C5 H5B 109.2 . . ?
C4 C5 H5C 101.1 . . ?
H5A C5 H5C 124.1 . . ?
H5B C5 H5C 102.0 . . ?
O3 C6 C8 125.8(6) . . ?
O3 C6 C7 114.7(6) . . ?
C8 C6 C7 119.4(7) . . ?
C6 C7 H7A 119.4 . . ?
C6 C7 H7B 118.2 . . ?
H7A C7 H7B 104.7 . . ?
C6 C7 H7C 110.0 . . ?
H7A C7 H7C 99.2 . . ?
H7B C7 H7C 102.5 . . ?
C6 C8 C9 128.0(7) . . ?
C6 C8 H8 116.0 . . ?
C9 C8 H8 116.0 . . ?
O4 C9 C8 126.8(6) . . ?
O4 C9 C10 114.2(6) . . ?
C8 C9 C10 119.1(6) . . ?
C9 C10 H10A 111.1 . . ?
C9 C10 H10B 106.6 . . ?
H10A C10 H10B 127.7 . . ?
C9 C10 H10C 102.9 . . ?
H10A C10 H10C 95.5 . . ?
H10B C10 H10C 110.0 . . ?
C14 C11 C12 116.0(6) . . ?
C14 C11 Ir1 108.2(4) . . ?
C12 C11 Ir1 112.3(4) . . ?
C14 C11 H11 106.6 . . ?
C12 C11 H11 106.6 . . ?
Ir1 C11 H11 106.6 . . ?
O6 C12 C13 119.2(8) . . ?
O6 C12 C11 118.7(8) . . ?
C13 C12 C11 122.1(7) . . ?
C12 C13 H13A 114.0 . . ?
C12 C13 H13B 116.4 . . ?
H13A C13 H13B 102.8 . . ?
C12 C13 H13C 113.8 . . ?
H13A C13 H13C 104.4 . . ?
H13B C13 H13C 104.0 . . ?
O5 C14 C11 125.7(7) . . ?
O5 C14 C15 118.5(8) . . ?
C11 C14 C15 115.8(7) . . ?
C14 C15 H15A 110.7 . . ?
C14 C15 H15B 110.2 . . ?
H15A C15 H15B 122.7 . . ?
C14 C15 H15C 109.6 . . ?
H15A C15 H15C 108.6 . . ?
H15B C15 H15C 93.3 . . ?
S1 C16 H16A 121.9 . . ?
S1 C16 H16B 96.6 . . ?
H16A C16 H16B 110.0 . . ?
S1 C16 H16C 110.8 . . ?
H16A C16 H16C 115.5 . . ?
H16B C16 H16C 97.2 . . ?
S1 C17 H17A 110.1 . . ?
S1 C17 H17C 101.1 . . ?
H17A C17 H17C 109.5 . . ?
S1 C17 H17B 116.8 . . ?
H17A C17 H17B 109.5 . . ?
H17C C17 H17B 109.5 . . ?

loop_
_geom_bond_atom_site_label_1
_geom_bond_atom_site_label_2
_geom_bond_distance
_geom_bond_site_symmetry_2
_geom_bond_publ_flag
Ir1 O3 2.012(4) . ?
Ir1 O1 2.019(4) . ?
Ir1 O4 2.026(4) . ?
Ir1 O2 2.031(4) . ?
Ir1 C11 2.174(6) . ?
Ir1 S1 2.3078(16) . ?
S1 O7 1.467(5) . ?
S1 C17 1.760(9) . ?
S1 C16 1.781(8) . ?
O1 C1 1.287(8) . ?
O2 C4 1.283(8) . ?
O3 C6 1.282(8) . ?
O4 C9 1.283(8) . ?
O5 C14 1.205(9) . ?
O6 C12 1.231(10) . ?
C1 C3 1.386(10) . ?
C1 C2 1.500(10) . ?
C2 H2A 0.9600 . ?
C2 H2B 0.9600 . ?
C2 H2C 0.9600 . ?
C3 C4 1.387(10) . ?
C3 H3 0.9300 . ?
C4 C5 1.511(9) . ?
C5 H5A 0.9600 . ?
C5 H5B 0.9600 . ?
C5 H5C 0.9600 . ?
C6 C8 1.393(10) . ?
C6 C7 1.488(10) . ?
C7 H7A 0.9600 . ?
C7 H7B 0.9600 . ?
C7 H7C 0.9600 . ?
C8 C9 1.399(10) . ?
C8 H8 0.9300 . ?
C9 C10 1.514(9) . ?
C10 H10A 0.9600 . ?
C10 H10B 0.9600 . ?
C10 H10C 0.9601 . ?
C11 C14 1.493(10) . ?
C11 C12 1.503(10) . ?
C11 H11 0.9800 . ?
C12 C13 1.475(12) . ?
C13 H13A 0.9600 . ?
C13 H13B 0.9600 . ?
C13 H13C 0.9600 . ?
C14 C15 1.508(11) . ?
C15 H15A 0.9600 . ?
C15 H15B 0.9600 . ?
C15 H15C 0.9600 . ?
C16 H16A 0.9600 . ?
C16 H16B 0.9600 . ?
C16 H16C 0.9600 . ?
C17 H17A 0.9600 . ?
C17 H17C 0.9600 . ?
C17 H17B 0.9600 . ?
